data_7210560
loop_
_publ_author_name
'Li, Zhao-Hao'
'Zhang, Tian'
'Xue, Li-Ping'
'Miao, Shao-Bin'
'Zhao, Bang-Tun'
'Kan, Jian'
'Su, Wei-Ping'

_publ_section_title
;
 Three-dimensional pillared layered supramolecular networks comprising
 polymeric layers and tetrameric {H2O}4 pillars
;
_journal_issue 37
_journal_name_full CrystEngComm
_journal_page_first 7423
_journal_paper_doi 10.1039/c3ce40645h
_journal_volume 15
_journal_year 2013
_chemical_formula_sum 'C18 H12 Ce2 O15 S3'
_chemical_formula_weight 844.70
_chemical_name_systematic
;
?
;
_space_group_IT_number 2
_symmetry_cell_setting triclinic
_symmetry_space_group_name_Hall '-P 1'
_symmetry_space_group_name_H-M 'P -1'
_atom_sites_solution_hydrogens geom
_atom_sites_solution_primary direct
_atom_sites_solution_secondary difmap
_audit_creation_method SHELXL-97
_cell_angle_alpha 100.3860(10)
_cell_angle_beta 102.3950(10)
_cell_angle_gamma 103.0420(10)
_cell_formula_units_Z 2
_cell_length_a 9.0536(11)
_cell_length_b 10.4806(12)
_cell_length_c 13.4765(16)
_cell_measurement_reflns_used 6706
_cell_measurement_temperature 296(2)
_cell_measurement_theta_max 0.494
_cell_measurement_theta_min 0.201
_cell_volume 1181.0(2)
_computing_cell_refinement 'Bruker SMART'
_computing_data_collection 'Bruker SMART'
_computing_data_reduction 'Bruker SAINT'
_computing_molecular_graphics 'Bruker SHELXTL'
_computing_publication_material 'Bruker SHELXTL'
_computing_structure_refinement 'SHELXL-97 (Sheldrick, 1997)'
_computing_structure_solution 'SHELXS-97 (Sheldrick, 1990)'
_diffrn_ambient_temperature 296(2)
_diffrn_measured_fraction_theta_full 0.990
_diffrn_measured_fraction_theta_max 0.990
_diffrn_measurement_device_type 'CCD area detector'
_diffrn_measurement_method 'phi and omega scans'
_diffrn_radiation_monochromator graphite
_diffrn_radiation_source 'fine-focus sealed tube'
_diffrn_radiation_type MoK\a
_diffrn_radiation_wavelength 0.71073
_diffrn_reflns_av_R_equivalents 0.0161
_diffrn_reflns_av_sigmaI/netI 0.0229
_diffrn_reflns_limit_h_max 10
_diffrn_reflns_limit_h_min -10
_diffrn_reflns_limit_k_max 12
_diffrn_reflns_limit_k_min -12
_diffrn_reflns_limit_l_max 16
_diffrn_reflns_limit_l_min -16
_diffrn_reflns_number 8802
_diffrn_reflns_theta_full 25.50
_diffrn_reflns_theta_max 25.50
_diffrn_reflns_theta_min 2.40
_diffrn_standards_decay_% 0
_diffrn_standards_interval_count 0
_diffrn_standards_interval_time 0
_diffrn_standards_number 0
_exptl_absorpt_coefficient_mu 4.149
_exptl_absorpt_correction_T_max 0.5390
_exptl_absorpt_correction_T_min 0.2811
_exptl_absorpt_correction_type multi-scan
_exptl_absorpt_process_details sadabs
_exptl_crystal_colour colourless
_exptl_crystal_density_diffrn 2.375
_exptl_crystal_density_method 'not measured'
_exptl_crystal_description block
_exptl_crystal_F_000 808
_exptl_crystal_size_max 0.41
_exptl_crystal_size_mid 0.34
_exptl_crystal_size_min 0.17
_refine_diff_density_max 1.073
_refine_diff_density_min -1.063
_refine_diff_density_rms 0.099
_refine_ls_extinction_method none
_refine_ls_goodness_of_fit_ref 1.052
_refine_ls_hydrogen_treatment constr
_refine_ls_matrix_type full
_refine_ls_number_parameters 343
_refine_ls_number_reflns 4361
_refine_ls_number_restraints 0
_refine_ls_restrained_S_all 1.052
_refine_ls_R_factor_all 0.0229
_refine_ls_R_factor_gt 0.0210
_refine_ls_shift/su_max 0.001
_refine_ls_shift/su_mean 0.000
_refine_ls_structure_factor_coef Fsqd
_refine_ls_weighting_details 'calc w=1/[\s^2^(Fo^2^)+(0.0206P)^2^+2.9403P] where P=(Fo^2^+2Fc^2^)/3'
_refine_ls_weighting_scheme calc
_refine_ls_wR_factor_gt 0.0514
_refine_ls_wR_factor_ref 0.0526
_reflns_number_gt 4060
_reflns_number_total 4361
_reflns_threshold_expression >2sigma(I)
_cod_data_source_file c3ce40645h.txt
_cod_data_source_block c
_cod_depositor_comments
;
The following automatic conversions were performed:

'_symmetry_cell_setting' value 'Triclinic' changed to 'triclinic'
according to /home/saulius/struct/CIF-dictionaries/cif_core.dic
dictionary named 'cif_core.dic' version 2.4.2 from 2011-04-26.

Automatic conversion script
Id: cif_fix_values 1891 2012-01-12 08:04:46Z andrius 
;
_cod_original_sg_symbol_H-M P-1
_cod_database_code 7210560

loop_
_symmetry_equiv_pos_as_xyz
'x, y, z'
'-x, -y, -z'

loop_
_atom_site_label
_atom_site_type_symbol
_atom_site_fract_x
_atom_site_fract_y
_atom_site_fract_z
_atom_site_U_iso_or_equiv
_atom_site_adp_type
_atom_site_occupancy
_atom_site_symmetry_multiplicity
_atom_site_calc_flag
_atom_site_refinement_flags
Ce1 Ce 1.02561(2) 0.213176(18) 0.023145(14) 0.01361(6) Uani 1 1 d .
Ce2 Ce 0.64075(2) 0.394193(18) -0.078584(14) 0.01336(6) Uani 1 1 d .
S1 S 0.95730(16) 0.62986(15) 0.42296(8) 0.0460(3) Uani 1 1 d .
S2 S 0.7759(2) -0.02173(17) -0.48627(9) 0.0757(6) Uani 1 1 d .
S3 S 0.6413(2) 0.17788(16) 0.35413(10) 0.0623(4) Uani 1 1 d .
O1 O 1.1330(3) 0.4719(2) 0.14002(19) 0.0204(5) Uani 1 1 d .
O2 O 0.8789(3) 0.3968(2) 0.06792(19) 0.0199(5) Uani 1 1 d .
O3 O 0.8006(3) 0.6341(2) 0.05222(18) 0.0178(5) Uani 1 1 d .
O4 O 0.6511(3) 0.7164(2) 0.14566(19) 0.0209(5) Uani 1 1 d .
O5 O 0.8878(3) -0.2017(3) -0.2136(2) 0.0292(6) Uani 1 1 d .
O6 O 0.9474(3) -0.0008(2) -0.10735(19) 0.0207(5) Uani 1 1 d .
O7 O 0.8340(3) 0.2315(2) -0.12910(19) 0.0212(5) Uani 1 1 d .
O8 O 0.6210(3) 0.2292(3) -0.2455(2) 0.0265(6) Uani 1 1 d .
O9 O 0.7752(3) 0.1109(2) 0.0541(2) 0.0236(6) Uani 1 1 d .
O10 O 0.5747(3) 0.1843(2) -0.01661(19) 0.0197(5) Uani 1 1 d .
O11 O 0.5372(3) 0.4275(2) 0.07732(18) 0.0176(5) Uani 1 1 d .
O12 O 0.4482(3) 0.4785(3) 0.2137(2) 0.0280(6) Uani 1 1 d .
O13 O 1.2755(3) 0.1536(3) 0.0263(2) 0.0273(6) Uani 1 1 d .
H1W H 1.3531 0.1903 0.0064 0.041 Uiso 1 1 d R
H2W H 1.2844 0.0747 0.0241 0.041 Uiso 1 1 d R
O14 O 0.5317(7) 0.3494(7) 0.5649(4) 0.119(2) Uani 1 1 d .
H3W H 0.5252 0.3146 0.6164 0.179 Uiso 1 1 d R
H4W H 0.5783 0.4306 0.5699 0.179 Uiso 1 1 d R
O15 O 0.7022(7) 0.5999(7) 0.5860(5) 0.132(2) Uani 1 1 d .
H5W H 0.7452 0.6636 0.6405 0.199 Uiso 1 1 d R
H6W H 0.6440 0.6257 0.5399 0.199 Uiso 1 1 d R
C1 C 1.0336(5) 0.5498(4) 0.3319(3) 0.0319(9) Uani 1 1 d .
H1 H 1.1119 0.5069 0.3478 0.038 Uiso 1 1 calc R
C2 C 0.9653(4) 0.5568(4) 0.2335(3) 0.0188(7) Uani 1 1 d .
C3 C 0.8513(4) 0.6327(4) 0.2321(3) 0.0187(7) Uani 1 1 d .
C4 C 0.8369(5) 0.6775(4) 0.3300(3) 0.0321(9) Uani 1 1 d .
H4 H 0.7688 0.7284 0.3445 0.039 Uiso 1 1 calc R
C5 C 0.9944(4) 0.4746(3) 0.1406(3) 0.0156(7) Uani 1 1 d .
C6 C 0.7603(4) 0.6638(3) 0.1381(3) 0.0155(7) Uani 1 1 d .
C7 C 0.8501(8) -0.0890(5) -0.3868(3) 0.0569(16) Uani 1 1 d .
H7 H 0.8921 -0.1621 -0.3963 0.068 Uiso 1 1 calc R
C8 C 0.8413(5) -0.0244(4) -0.2919(3) 0.0271(8) Uani 1 1 d .
C9 C 0.7691(5) 0.0837(4) -0.3014(3) 0.0235(8) Uani 1 1 d .
C10 C 0.7256(6) 0.0930(5) -0.4023(3) 0.0415(12) Uani 1 1 d .
H10 H 0.6742 0.1550 -0.4232 0.050 Uiso 1 1 calc R
C11 C 0.8941(4) -0.0788(4) -0.1995(3) 0.0191(7) Uani 1 1 d .
C12 C 0.7388(4) 0.1858(3) -0.2198(3) 0.0178(7) Uani 1 1 d .
C13 C 0.6796(6) 0.1256(5) 0.2373(4) 0.0439(12) Uani 1 1 d .
H13 H 0.7228 0.0541 0.2225 0.053 Uiso 1 1 calc R
C14 C 0.6399(4) 0.1998(4) 0.1682(3) 0.0228(8) Uani 1 1 d .
C15 C 0.5776(4) 0.3054(4) 0.2125(3) 0.0216(8) Uani 1 1 d .
C16 C 0.5752(6) 0.3046(5) 0.3133(3) 0.0393(11) Uani 1 1 d .
H16 H 0.5411 0.3663 0.3551 0.047 Uiso 1 1 calc R
C17 C 0.6626(4) 0.1640(3) 0.0609(3) 0.0189(7) Uani 1 1 d .
C18 C 0.5179(4) 0.4088(3) 0.1653(3) 0.0176(7) Uani 1 1 d .

loop_
_atom_site_aniso_label
_atom_site_aniso_U_11
_atom_site_aniso_U_22
_atom_site_aniso_U_33
_atom_site_aniso_U_23
_atom_site_aniso_U_13
_atom_site_aniso_U_12
Ce1 0.01347(10) 0.01269(10) 0.01659(10) 0.00466(7) 0.00455(8) 0.00593(7)
Ce2 0.01282(10) 0.01490(10) 0.01441(10) 0.00399(7) 0.00508(7) 0.00612(7)
S1 0.0573(8) 0.0731(9) 0.0166(5) 0.0079(5) 0.0097(5) 0.0378(7)
S2 0.1578(17) 0.0849(11) 0.0179(6) 0.0152(6) 0.0253(8) 0.0953(12)
S3 0.1125(13) 0.0799(10) 0.0362(7) 0.0411(7) 0.0363(8) 0.0716(10)
O1 0.0171(12) 0.0209(13) 0.0254(13) 0.0054(10) 0.0078(10) 0.0074(10)
O2 0.0180(12) 0.0164(12) 0.0227(13) 0.0011(10) 0.0008(10) 0.0068(10)
O3 0.0193(12) 0.0185(12) 0.0191(12) 0.0057(10) 0.0081(10) 0.0081(10)
O4 0.0163(12) 0.0214(13) 0.0244(13) 0.0011(10) 0.0045(10) 0.0083(10)
O5 0.0472(17) 0.0180(13) 0.0218(14) 0.0037(11) 0.0031(12) 0.0145(12)
O6 0.0255(13) 0.0183(12) 0.0192(13) 0.0047(10) 0.0044(10) 0.0096(10)
O7 0.0251(13) 0.0199(13) 0.0178(13) 0.0033(10) 0.0029(11) 0.0085(10)
O8 0.0276(14) 0.0304(15) 0.0228(14) 0.0014(11) 0.0032(11) 0.0178(12)
O9 0.0218(13) 0.0201(13) 0.0385(15) 0.0136(11) 0.0155(12) 0.0124(11)
O10 0.0182(12) 0.0195(12) 0.0237(13) 0.0067(10) 0.0064(10) 0.0076(10)
O11 0.0219(13) 0.0175(12) 0.0165(12) 0.0061(10) 0.0078(10) 0.0075(10)
O12 0.0351(15) 0.0373(16) 0.0273(14) 0.0160(12) 0.0180(12) 0.0252(13)
O13 0.0182(13) 0.0178(13) 0.0533(18) 0.0139(12) 0.0163(12) 0.0089(10)
O14 0.140(5) 0.168(6) 0.065(3) 0.037(4) 0.017(3) 0.076(5)
O15 0.120(5) 0.155(6) 0.110(5) -0.001(4) -0.001(4) 0.069(5)
C1 0.035(2) 0.044(2) 0.021(2) 0.0072(18) 0.0056(17) 0.023(2)
C2 0.0175(17) 0.0218(18) 0.0179(17) 0.0052(14) 0.0042(14) 0.0072(14)
C3 0.0161(17) 0.0212(18) 0.0192(17) 0.0030(14) 0.0066(14) 0.0056(14)
C4 0.034(2) 0.044(2) 0.022(2) 0.0016(18) 0.0090(17) 0.0207(19)
C5 0.0167(17) 0.0162(16) 0.0182(17) 0.0093(14) 0.0066(14) 0.0069(13)
C6 0.0145(16) 0.0122(16) 0.0197(17) 0.0024(13) 0.0054(14) 0.0038(13)
C7 0.110(5) 0.060(3) 0.024(2) 0.010(2) 0.020(3) 0.068(3)
C8 0.038(2) 0.028(2) 0.0201(19) 0.0049(16) 0.0073(17) 0.0188(18)
C9 0.031(2) 0.0254(19) 0.0190(18) 0.0075(15) 0.0061(15) 0.0148(16)
C10 0.071(3) 0.045(3) 0.021(2) 0.0069(19) 0.011(2) 0.042(3)
C11 0.0201(18) 0.0207(18) 0.0180(18) 0.0036(14) 0.0058(14) 0.0090(14)
C12 0.0220(18) 0.0172(17) 0.0162(17) 0.0070(14) 0.0055(14) 0.0064(14)
C13 0.064(3) 0.052(3) 0.040(3) 0.025(2) 0.023(2) 0.042(3)
C14 0.0224(19) 0.0273(19) 0.0261(19) 0.0131(16) 0.0092(15) 0.0135(16)
C15 0.0226(19) 0.0259(19) 0.0213(18) 0.0089(15) 0.0083(15) 0.0118(15)
C16 0.059(3) 0.049(3) 0.028(2) 0.019(2) 0.018(2) 0.036(2)
C17 0.0174(17) 0.0129(16) 0.030(2) 0.0096(14) 0.0105(15) 0.0050(13)
C18 0.0140(17) 0.0214(18) 0.0195(17) 0.0071(14) 0.0062(14) 0.0060(14)

loop_
_atom_type_symbol
_atom_type_description
_atom_type_scat_dispersion_real
_atom_type_scat_dispersion_imag
_atom_type_scat_source
C C 0.0033 0.0016 'International Tables Vol C Tables 4.2.6.8 and 6.1.1.4'
H H 0.0000 0.0000 'International Tables Vol C Tables 4.2.6.8 and 6.1.1.4'
O O 0.0106 0.0060 'International Tables Vol C Tables 4.2.6.8 and 6.1.1.4'
S S 0.1246 0.1234 'International Tables Vol C Tables 4.2.6.8 and 6.1.1.4'
Ce Ce -0.2486 2.6331 'International Tables Vol C Tables 4.2.6.8 and 6.1.1.4'

loop_
_geom_angle_atom_site_label_1
_geom_angle_atom_site_label_2
_geom_angle_atom_site_label_3
_geom_angle
_geom_angle_site_symmetry_1
_geom_angle_site_symmetry_3
O9 Ce1 O6 80.36(8) . .
O9 Ce1 O7 77.47(8) . .
O6 Ce1 O7 72.26(8) . .
O9 Ce1 O13 136.10(8) . .
O6 Ce1 O13 76.10(9) . .
O7 Ce1 O13 127.50(9) . .
O9 Ce1 O3 154.12(8) . 2_765
O6 Ce1 O3 102.64(8) . 2_765
O7 Ce1 O3 79.05(8) . 2_765
O13 Ce1 O3 68.33(8) . 2_765
O9 Ce1 O5 78.56(9) . 2_755
O6 Ce1 O5 116.07(8) . 2_755
O7 Ce1 O5 152.73(9) . 2_755
O13 Ce1 O5 79.34(9) . 2_755
O3 Ce1 O5 120.91(8) 2_765 2_755
O9 Ce1 O2 69.45(8) . .
O6 Ce1 O2 132.79(8) . .
O7 Ce1 O2 66.45(8) . .
O13 Ce1 O2 149.12(8) . .
O3 Ce1 O2 91.25(8) 2_765 .
O5 Ce1 O2 92.98(8) 2_755 .
O9 Ce1 O6 71.05(8) . 2_755
O6 Ce1 O6 66.74(9) . 2_755
O7 Ce1 O6 131.38(8) . 2_755
O13 Ce1 O6 65.73(8) . 2_755
O3 Ce1 O6 134.06(7) 2_765 2_755
O5 Ce1 O6 49.34(8) 2_755 2_755
O2 Ce1 O6 129.77(7) . 2_755
O9 Ce1 O1 108.06(8) . .
O6 Ce1 O1 169.06(8) . .
O7 Ce1 O1 102.26(8) . .
O13 Ce1 O1 101.07(8) . .
O3 Ce1 O1 66.70(7) 2_765 .
O5 Ce1 O1 73.21(8) 2_755 .
O2 Ce1 O1 48.37(7) . .
O6 Ce1 O1 122.09(7) 2_755 .
O9 Ce1 C11 74.48(9) . 2_755
O6 Ce1 C11 91.88(9) . 2_755
O7 Ce1 C11 149.73(9) . 2_755
O13 Ce1 C11 69.89(9) . 2_755
O3 Ce1 C11 130.48(9) 2_765 2_755
O5 Ce1 C11 24.25(9) 2_755 2_755
O2 Ce1 C11 112.77(8) . 2_755
O6 Ce1 C11 25.14(8) 2_755 2_755
O1 Ce1 C11 97.07(8) . 2_755
O11 Ce2 O10 67.60(8) . .
O11 Ce2 O4 74.77(8) . 2_665
O10 Ce2 O4 70.62(8) . 2_665
O11 Ce2 O8 144.46(8) . .
O10 Ce2 O8 82.47(8) . .
O4 Ce2 O8 77.57(8) 2_665 .
O11 Ce2 O12 114.88(8) . 2_665
O10 Ce2 O12 145.41(9) . 2_665
O4 Ce2 O12 76.85(9) 2_665 2_665
O8 Ce2 O12 79.35(8) . 2_665
O11 Ce2 O2 78.62(8) . .
O10 Ce2 O2 71.65(8) . .
O4 Ce2 O2 139.83(8) 2_665 .
O8 Ce2 O2 110.54(8) . .
O12 Ce2 O2 142.58(8) 2_665 .
O11 Ce2 O1 135.85(8) . 2_765
O10 Ce2 O1 138.39(7) . 2_765
O4 Ce2 O1 139.11(8) 2_665 2_765
O8 Ce2 O1 79.47(8) . 2_765
O12 Ce2 O1 65.92(8) 2_665 2_765
O2 Ce2 O1 80.16(8) . 2_765
O11 Ce2 O3 69.92(7) . .
O10 Ce2 O3 122.49(8) . .
O4 Ce2 O3 130.56(7) 2_665 .
O8 Ce2 O3 145.42(8) . .
O12 Ce2 O3 87.71(8) 2_665 .
O2 Ce2 O3 63.38(7) . .
O1 Ce2 O3 65.99(7) 2_765 .
O11 Ce2 O11 66.09(8) . 2_665
O10 Ce2 O11 122.71(7) . 2_665
O4 Ce2 O11 66.23(7) 2_665 2_665
O8 Ce2 O11 121.03(7) . 2_665
O12 Ce2 O11 48.88(7) 2_665 2_665
O2 Ce2 O11 127.37(7) . 2_665
O1 Ce2 O11 98.66(7) 2_765 2_665
O3 Ce2 O11 68.31(7) . 2_665
O11 Ce2 O7 129.26(7) . .
O10 Ce2 O7 70.20(7) . .
O4 Ce2 O7 115.60(7) 2_665 .
O8 Ce2 O7 48.44(7) . .
O12 Ce2 O7 115.83(7) 2_665 .
O2 Ce2 O7 62.16(7) . .
O1 Ce2 O7 69.74(7) 2_765 .
O3 Ce2 O7 113.44(7) . .
O11 Ce2 O7 164.61(7) 2_665 .
O11 Ce2 C18 91.02(8) . 2_665
O10 Ce2 C18 139.91(8) . 2_665
O4 Ce2 C18 71.18(8) 2_665 2_665
O8 Ce2 C18 100.77(9) . 2_665
O12 Ce2 C18 24.02(8) 2_665 2_665
O2 Ce2 C18 139.19(8) . 2_665
O1 Ce2 C18 80.56(8) 2_765 2_665
O3 Ce2 C18 75.94(8) . 2_665
O11 Ce2 C18 24.93(8) 2_665 2_665
O7 Ce2 C18 139.70(8) . 2_665
C4 S1 C1 91.94(19) . .
C10 S2 C7 91.4(2) . .
C16 S3 C13 91.7(2) . .
C5 O1 Ce2 136.6(2) . 2_765
C5 O1 Ce1 90.7(2) . .
Ce2 O1 Ce1 110.11(8) 2_765 .
C5 O2 Ce2 143.0(2) . .
C5 O2 Ce1 94.75(19) . .
Ce2 O2 Ce1 115.77(9) . .
C6 O3 Ce1 127.9(2) . 2_765
C6 O3 Ce2 116.7(2) . .
Ce1 O3 Ce2 114.48(9) 2_765 .
C6 O4 Ce2 127.8(2) . 2_665
C11 O5 Ce1 99.1(2) . 2_755
C11 O6 Ce1 155.8(2) . .
C11 O6 Ce1 90.92(19) . 2_755
Ce1 O6 Ce1 113.26(9) . 2_755
C12 O7 Ce1 153.5(2) . .
C12 O7 Ce2 88.33(19) . .
Ce1 O7 Ce2 113.99(9) . .
C12 O8 Ce2 102.2(2) . .
C17 O9 Ce1 127.7(2) . .
C17 O10 Ce2 122.4(2) . .
C18 O11 Ce2 155.2(2) . .
C18 O11 Ce2 90.85(19) . 2_665
Ce2 O11 Ce2 113.91(8) . 2_665
C18 O12 Ce2 100.2(2) . 2_665
Ce1 O13 H1W 129.7 . .
Ce1 O13 H2W 123.4 . .
H1W O13 H2W 102.8 . .
H3W O14 H4W 124.7 . .
H5W O15 H6W 110.4 . .
C2 C1 S1 111.7(3) . .
C2 C1 H1 124.2 . .
S1 C1 H1 124.2 . .
C1 C2 C3 112.3(3) . .
C1 C2 C5 120.4(3) . .
C3 C2 C5 126.6(3) . .
C4 C3 C2 111.6(3) . .
C4 C3 C6 122.4(3) . .
C2 C3 C6 126.0(3) . .
C3 C4 S1 112.5(3) . .
C3 C4 H4 123.8 . .
S1 C4 H4 123.8 . .
O1 C5 O2 120.1(3) . .
O1 C5 C2 119.9(3) . .
O2 C5 C2 119.6(3) . .
O4 C6 O3 123.8(3) . .
O4 C6 C3 119.3(3) . .
O3 C6 C3 116.9(3) . .
C8 C7 S2 112.9(3) . .
C8 C7 H7 123.6 . .
S2 C7 H7 123.6 . .
C7 C8 C9 111.2(3) . .
C7 C8 C11 118.0(3) . .
C9 C8 C11 130.7(3) . .
C10 C9 C8 112.0(3) . .
C10 C9 C12 116.9(3) . .
C8 C9 C12 131.1(3) . .
C9 C10 S2 112.5(3) . .
C9 C10 H10 123.7 . .
S2 C10 H10 123.7 . .
O5 C11 O6 120.4(3) . .
O5 C11 C8 118.9(3) . .
O6 C11 C8 120.6(3) . .
O5 C11 Ce1 56.66(18) . 2_755
O6 C11 Ce1 63.94(18) . 2_755
C8 C11 Ce1 174.3(3) . 2_755
O8 C12 O7 121.0(3) . .
O8 C12 C9 118.2(3) . .
O7 C12 C9 120.7(3) . .
C14 C13 S3 112.5(3) . .
C14 C13 H13 123.8 . .
S3 C13 H13 123.8 . .
C13 C14 C15 111.9(4) . .
C13 C14 C17 118.9(3) . .
C15 C14 C17 129.2(3) . .
C16 C15 C14 111.3(3) . .
C16 C15 C18 118.4(3) . .
C14 C15 C18 130.3(3) . .
C15 C16 S3 112.7(3) . .
C15 C16 H16 123.7 . .
S3 C16 H16 123.7 . .
O10 C17 O9 122.9(3) . .
O10 C17 C14 121.3(3) . .
O9 C17 C14 115.8(3) . .
O12 C18 O11 119.7(3) . .
O12 C18 C15 118.9(3) . .
O11 C18 C15 121.4(3) . .
O12 C18 Ce2 55.76(17) . 2_665
O11 C18 Ce2 64.22(17) . 2_665
C15 C18 Ce2 172.6(2) . 2_665

loop_
_geom_bond_atom_site_label_1
_geom_bond_atom_site_label_2
_geom_bond_distance
_geom_bond_site_symmetry_2
Ce1 O9 2.435(2) .
Ce1 O6 2.440(2) .
Ce1 O7 2.454(2) .
Ce1 O13 2.473(2) .
Ce1 O3 2.491(2) 2_765
Ce1 O5 2.551(3) 2_755
Ce1 O2 2.629(2) .
Ce1 O6 2.709(2) 2_755
Ce1 O1 2.719(2) .
Ce1 C11 3.015(3) 2_755
Ce2 O11 2.479(2) .
Ce2 O10 2.486(2) .
Ce2 O4 2.521(2) 2_665
Ce2 O8 2.523(2) .
Ce2 O12 2.545(3) 2_665
Ce2 O2 2.583(2) .
Ce2 O1 2.588(2) 2_765
Ce2 O3 2.681(2) .
Ce2 O11 2.729(2) 2_665
Ce2 O7 2.806(2) .
Ce2 C18 3.030(3) 2_665
S1 C4 1.700(4) .
S1 C1 1.715(4) .
S2 C10 1.706(4) .
S2 C7 1.708(5) .
S3 C16 1.704(4) .
S3 C13 1.706(5) .
O1 C5 1.263(4) .
O1 Ce2 2.588(2) 2_765
O2 C5 1.267(4) .
O3 C6 1.293(4) .
O3 Ce1 2.491(2) 2_765
O4 C6 1.249(4) .
O4 Ce2 2.521(2) 2_665
O5 C11 1.254(4) .
O5 Ce1 2.551(3) 2_755
O6 C11 1.281(4) .
O6 Ce1 2.709(2) 2_755
O7 C12 1.272(4) .
O8 C12 1.257(4) .
O9 C17 1.279(4) .
O10 C17 1.253(4) .
O11 C18 1.278(4) .
O11 Ce2 2.729(2) 2_665
O12 C18 1.254(4) .
O12 Ce2 2.545(3) 2_665
O13 H1W 0.8430 .
O13 H2W 0.8450 .
O14 H3W 0.8462 .
O14 H4W 0.8442 .
O15 H5W 0.8489 .
O15 H6W 0.8494 .
C1 C2 1.360(5) .
C1 H1 0.9300 .
C2 C3 1.437(5) .
C2 C5 1.495(5) .
C3 C4 1.363(5) .
C3 C6 1.487(5) .
C4 H4 0.9300 .
C7 C8 1.362(6) .
C7 H7 0.9300 .
C8 C9 1.442(5) .
C8 C11 1.493(5) .
C9 C10 1.361(5) .
C9 C12 1.505(5) .
C10 H10 0.9300 .
C11 Ce1 3.015(3) 2_755
C13 C14 1.359(6) .
C13 H13 0.9300 .
C14 C15 1.445(5) .
C14 C17 1.497(5) .
C15 C16 1.364(5) .
C15 C18 1.495(5) .
C16 H16 0.9300 .
C18 Ce2 3.030(3) 2_665

loop_
_geom_hbond_atom_site_label_D
_geom_hbond_atom_site_label_H
_geom_hbond_atom_site_label_A
_geom_hbond_distance_DH
_geom_hbond_distance_HA
_geom_hbond_distance_DA
_geom_hbond_angle_DHA
_geom_hbond_site_symmetry_A
O13 H1W O10 0.84 2.11 2.850(3) 146.8 1_655
O13 H1W O4 0.84 2.42 3.010(4) 127.5 2_765
O13 H1W O11 0.84 2.54 3.138(3) 128.7 1_655
O13 H2W O9 0.84 1.93 2.682(3) 147.7 2_755
O14 H3W O8 0.85 2.30 3.083(6) 154.5 1_556
O14 H4W O15 0.84 1.82 2.659(10) 172.6 .
O15 H5W O5 0.85 2.15 2.982(7) 167.5 1_566
O15 H6W O14 0.85 1.99 2.820(8) 166.5 2_666

loop_
_geom_torsion_atom_site_label_1
_geom_torsion_atom_site_label_2
_geom_torsion_atom_site_label_3
_geom_torsion_atom_site_label_4
_geom_torsion
_geom_torsion_site_symmetry_1
_geom_torsion_site_symmetry_4
O9 Ce1 O1 C5 -24.8(2) . .
O6 Ce1 O1 C5 114.6(4) . .
O7 Ce1 O1 C5 55.8(2) . .
O13 Ce1 O1 C5 -171.54(19) . .
O3 Ce1 O1 C5 128.1(2) 2_765 .
O5 Ce1 O1 C5 -96.4(2) 2_755 .
O2 Ce1 O1 C5 13.57(18) . .
O6 Ce1 O1 C5 -103.36(19) 2_755 .
C11 Ce1 O1 C5 -100.74(19) 2_755 .
O9 Ce1 O1 Ce2 -165.91(9) . 2_765
O6 Ce1 O1 Ce2 -26.5(4) . 2_765
O7 Ce1 O1 Ce2 -85.27(10) . 2_765
O13 Ce1 O1 Ce2 47.37(11) . 2_765
O3 Ce1 O1 Ce2 -13.04(8) 2_765 2_765
O5 Ce1 O1 Ce2 122.54(11) 2_755 2_765
O2 Ce1 O1 Ce2 -127.53(13) . 2_765
O6 Ce1 O1 Ce2 115.55(9) 2_755 2_765
C11 Ce1 O1 Ce2 118.17(10) 2_755 2_765
O11 Ce2 O2 C5 -80.3(4) . .
O10 Ce2 O2 C5 -150.3(4) . .
O4 Ce2 O2 C5 -129.5(3) 2_665 .
O8 Ce2 O2 C5 135.5(4) . .
O12 Ce2 O2 C5 36.0(4) 2_665 .
O1 Ce2 O2 C5 60.7(4) 2_765 .
O3 Ce2 O2 C5 -7.3(3) . .
O11 Ce2 O2 C5 -32.7(4) 2_665 .
O7 Ce2 O2 C5 132.9(4) . .
C18 Ce2 O2 C5 -2.2(4) 2_665 .
O11 Ce2 O2 Ce1 137.04(11) . .
O10 Ce2 O2 Ce1 67.08(10) . .
O4 Ce2 O2 Ce1 87.86(14) 2_665 .
O8 Ce2 O2 Ce1 -7.16(13) . .
O12 Ce2 O2 Ce1 -106.65(13) 2_665 .
O1 Ce2 O2 Ce1 -81.91(10) 2_765 .
O3 Ce2 O2 Ce1 -149.88(12) . .
O11 Ce2 O2 Ce1 -175.33(7) 2_665 .
O7 Ce2 O2 Ce1 -9.72(8) . .
C18 Ce2 O2 Ce1 -144.81(11) 2_665 .
O9 Ce1 O2 C5 127.3(2) . .
O6 Ce1 O2 C5 -178.87(18) . .
O7 Ce1 O2 C5 -147.8(2) . .
O13 Ce1 O2 C5 -23.4(3) . .
O3 Ce1 O2 C5 -70.3(2) 2_765 .
O5 Ce1 O2 C5 50.7(2) 2_755 .
O6 Ce1 O2 C5 87.1(2) 2_755 .
O1 Ce1 O2 C5 -13.57(18) . .
C11 Ce1 O2 C5 65.2(2) 2_755 .
O9 Ce1 O2 Ce2 -74.14(11) . .
O6 Ce1 O2 Ce2 -20.36(16) . .
O7 Ce1 O2 Ce2 10.73(9) . .
O13 Ce1 O2 Ce2 135.14(14) . .
O3 Ce1 O2 Ce2 88.21(10) 2_765 .
O5 Ce1 O2 Ce2 -150.75(11) 2_755 .
O6 Ce1 O2 Ce2 -114.40(11) 2_755 .
O1 Ce1 O2 Ce2 144.94(15) . .
C11 Ce1 O2 Ce2 -136.28(10) 2_755 .
O11 Ce2 O3 C6 1.1(2) . .
O10 Ce2 O3 C6 -43.4(2) . .
O4 Ce2 O3 C6 48.2(2) 2_665 .
O8 Ce2 O3 C6 -173.9(2) . .
O12 Ce2 O3 C6 118.7(2) 2_665 .
O2 Ce2 O3 C6 -86.0(2) . .
O1 Ce2 O3 C6 -176.8(2) 2_765 .
O11 Ce2 O3 C6 72.5(2) 2_665 .
O7 Ce2 O3 C6 -124.1(2) . .
C18 Ce2 O3 C6 97.5(2) 2_665 .
O11 Ce2 O3 Ce1 -168.43(11) . 2_765
O10 Ce2 O3 Ce1 147.11(9) . 2_765
O4 Ce2 O3 Ce1 -121.35(10) 2_665 2_765
O8 Ce2 O3 Ce1 16.57(18) . 2_765
O12 Ce2 O3 Ce1 -50.85(10) 2_665 2_765
O2 Ce2 O3 Ce1 104.54(11) . 2_765
O1 Ce2 O3 Ce1 13.73(8) 2_765 2_765
O11 Ce2 O3 Ce1 -97.03(10) 2_665 2_765
O7 Ce2 O3 Ce1 66.40(11) . 2_765
C18 Ce2 O3 Ce1 -72.05(10) 2_665 2_765
O9 Ce1 O6 C11 103.7(6) . .
O7 Ce1 O6 C11 23.9(5) . .
O13 Ce1 O6 C11 -113.6(6) . .
O3 Ce1 O6 C11 -50.0(6) 2_765 .
O5 Ce1 O6 C11 175.9(5) 2_755 .
O2 Ce1 O6 C11 53.7(6) . .
O6 Ce1 O6 C11 177.2(6) 2_755 .
O1 Ce1 O6 C11 -37.4(8) . .
C11 Ce1 O6 C11 177.7(5) 2_755 .
O9 Ce1 O6 Ce1 -73.41(10) . 2_755
O7 Ce1 O6 Ce1 -153.24(12) . 2_755
O13 Ce1 O6 Ce1 69.24(10) . 2_755
O3 Ce1 O6 Ce1 132.80(9) 2_765 2_755
O5 Ce1 O6 Ce1 -1.30(13) 2_755 2_755
O2 Ce1 O6 Ce1 -123.43(10) . 2_755
O6 Ce1 O6 Ce1 0.000(1) 2_755 2_755
O1 Ce1 O6 Ce1 145.5(3) . 2_755
C11 Ce1 O6 Ce1 0.49(11) 2_755 2_755
O9 Ce1 O7 C12 -82.1(5) . .
O6 Ce1 O7 C12 1.6(5) . .
O13 Ce1 O7 C12 57.3(5) . .
O3 Ce1 O7 C12 108.8(5) 2_765 .
O5 Ce1 O7 C12 -111.1(5) 2_755 .
O2 Ce1 O7 C12 -154.9(5) . .
O6 Ce1 O7 C12 -31.8(5) 2_755 .
O1 Ce1 O7 C12 171.8(5) . .
C11 Ce1 O7 C12 -59.7(6) 2_755 .
O9 Ce1 O7 Ce2 63.09(10) . .
O6 Ce1 O7 Ce2 146.83(12) . .
O13 Ce1 O7 Ce2 -157.46(9) . .
O3 Ce1 O7 Ce2 -105.96(10) 2_765 .
O5 Ce1 O7 Ce2 34.1(2) 2_755 .
O2 Ce1 O7 Ce2 -9.73(8) . .
O6 Ce1 O7 Ce2 113.37(10) 2_755 .
O1 Ce1 O7 Ce2 -42.98(10) . .
C11 Ce1 O7 Ce2 85.49(18) 2_755 .
O11 Ce2 O7 C12 131.54(19) . .
O10 Ce2 O7 C12 96.4(2) . .
O4 Ce2 O7 C12 40.7(2) 2_665 .
O8 Ce2 O7 C12 -1.29(18) . .
O12 Ce2 O7 C12 -46.6(2) 2_665 .
O2 Ce2 O7 C12 175.5(2) . .
O1 Ce2 O7 C12 -95.1(2) 2_765 .
O3 Ce2 O7 C12 -145.86(19) . .
O11 Ce2 O7 C12 -52.6(4) 2_665 .
C18 Ce2 O7 C12 -50.0(2) 2_665 .
O11 Ce2 O7 Ce1 -33.69(14) . .
O10 Ce2 O7 Ce1 -68.88(10) . .
O4 Ce2 O7 Ce1 -124.58(10) 2_665 .
O8 Ce2 O7 Ce1 -166.52(16) . .
O12 Ce2 O7 Ce1 148.19(10) 2_665 .
O2 Ce2 O7 Ce1 10.27(8) . .
O1 Ce2 O7 Ce1 99.64(11) 2_765 .
O3 Ce2 O7 Ce1 48.90(11) . .
O11 Ce2 O7 Ce1 142.2(2) 2_665 .
C18 Ce2 O7 Ce1 144.75(11) 2_665 .
O11 Ce2 O8 C12 -101.0(2) . .
O10 Ce2 O8 C12 -68.8(2) . .
O4 Ce2 O8 C12 -140.5(2) 2_665 .
O12 Ce2 O8 C12 140.7(2) 2_665 .
O2 Ce2 O8 C12 -1.7(2) . .
O1 Ce2 O8 C12 73.5(2) 2_765 .
O3 Ce2 O8 C12 70.9(3) . .
O11 Ce2 O8 C12 167.4(2) 2_665 .
O7 Ce2 O8 C12 1.33(19) . .
C18 Ce2 O8 C12 151.7(2) 2_665 .
O6 Ce1 O9 C17 -130.8(3) . .
O7 Ce1 O9 C17 -57.0(3) . .
O13 Ce1 O9 C17 171.0(3) . .
O3 Ce1 O9 C17 -31.7(4) 2_765 .
O5 Ce1 O9 C17 109.9(3) 2_755 .
O2 Ce1 O9 C17 12.3(3) . .
O6 Ce1 O9 C17 160.6(3) 2_755 .
O1 Ce1 O9 C17 42.0(3) . .
C11 Ce1 O9 C17 134.5(3) 2_755 .
O11 Ce2 O10 C17 -78.1(3) . .
O4 Ce2 O10 C17 -159.1(3) 2_665 .
O8 Ce2 O10 C17 121.4(3) . .
O12 Ce2 O10 C17 -179.9(2) 2_665 .
O2 Ce2 O10 C17 6.8(2) . .
O1 Ce2 O10 C17 56.7(3) 2_765 .
O3 Ce2 O10 C17 -32.8(3) . .
O11 Ce2 O10 C17 -116.3(2) 2_665 .
O7 Ce2 O10 C17 73.0(3) . .
C18 Ce2 O10 C17 -140.8(2) 2_665 .
O10 Ce2 O11 C18 35.8(5) . .
O4 Ce2 O11 C18 110.7(5) 2_665 .
O8 Ce2 O11 C18 70.6(6) . .
O12 Ce2 O11 C18 178.0(5) 2_665 .
O2 Ce2 O11 C18 -38.9(5) . .
O1 Ce2 O11 C18 -101.7(5) 2_765 .
O3 Ce2 O11 C18 -104.5(5) . .
O11 Ce2 O11 C18 -178.9(6) 2_665 .
O7 Ce2 O11 C18 -0.1(6) . .
C18 Ce2 O11 C18 -179.1(5) 2_665 .
O10 Ce2 O11 Ce2 -145.29(11) . 2_665
O4 Ce2 O11 Ce2 -70.35(9) 2_665 2_665
O8 Ce2 O11 Ce2 -110.45(13) . 2_665
O12 Ce2 O11 Ce2 -3.07(13) 2_665 2_665
O2 Ce2 O11 Ce2 140.04(10) . 2_665
O1 Ce2 O11 Ce2 77.27(13) 2_765 2_665
O3 Ce2 O11 Ce2 74.43(9) . 2_665
O11 Ce2 O11 Ce2 0.0 2_665 2_665
O7 Ce2 O11 Ce2 178.81(7) . 2_665
C18 Ce2 O11 Ce2 -0.19(10) 2_665 2_665
C4 S1 C1 C2 -1.6(4) . .
S1 C1 C2 C3 1.9(4) . .
S1 C1 C2 C5 -169.7(3) . .
C1 C2 C3 C4 -1.2(5) . .
C5 C2 C3 C4 169.8(4) . .
C1 C2 C3 C6 177.5(4) . .
C5 C2 C3 C6 -11.5(6) . .
C2 C3 C4 S1 0.0(4) . .
C6 C3 C4 S1 -178.8(3) . .
C1 S1 C4 C3 0.9(4) . .
Ce2 O1 C5 O2 96.0(4) 2_765 .
Ce1 O1 C5 O2 -24.9(3) . .
Ce2 O1 C5 C2 -91.7(4) 2_765 .
Ce1 O1 C5 C2 147.5(3) . .
Ce2 O2 C5 O1 -120.9(3) . .
Ce1 O2 C5 O1 25.9(3) . .
Ce2 O2 C5 C2 66.8(5) . .
Ce1 O2 C5 C2 -146.5(3) . .
C1 C2 C5 O1 -47.0(5) . .
C3 C2 C5 O1 142.7(4) . .
C1 C2 C5 O2 125.4(4) . .
C3 C2 C5 O2 -44.9(5) . .
Ce2 O4 C6 O3 74.1(4) 2_665 .
Ce2 O4 C6 C3 -105.9(3) 2_665 .
Ce1 O3 C6 O4 82.5(4) 2_765 .
Ce2 O3 C6 O4 -85.4(3) . .
Ce1 O3 C6 C3 -97.4(3) 2_765 .
Ce2 O3 C6 C3 94.7(3) . .
C4 C3 C6 O4 -10.2(5) . .
C2 C3 C6 O4 171.2(3) . .
C4 C3 C6 O3 169.7(4) . .
C2 C3 C6 O3 -8.9(5) . .
C10 S2 C7 C8 -1.6(5) . .
S2 C7 C8 C9 0.7(6) . .
S2 C7 C8 C11 176.6(3) . .
C7 C8 C9 C10 1.0(6) . .
C11 C8 C9 C10 -174.3(4) . .
C7 C8 C9 C12 -177.5(5) . .
C11 C8 C9 C12 7.2(7) . .
C8 C9 C10 S2 -2.2(5) . .
C12 C9 C10 S2 176.5(3) . .
C7 S2 C10 C9 2.2(5) . .
Ce1 O5 C11 O6 5.2(4) 2_755 .
Ce1 O5 C11 C8 -175.8(3) 2_755 .
Ce1 O6 C11 O5 177.8(4) . .
Ce1 O6 C11 O5 -4.8(3) 2_755 .
Ce1 O6 C11 C8 -1.2(8) . .
Ce1 O6 C11 C8 176.2(3) 2_755 .
Ce1 O6 C11 Ce1 -177.4(6) . 2_755
C7 C8 C11 O5 -26.6(6) . .
C9 C8 C11 O5 148.4(4) . .
C7 C8 C11 O6 152.4(4) . .
C9 C8 C11 O6 -32.6(6) . .
C7 C8 C11 Ce1 -65(3) . 2_755
C9 C8 C11 Ce1 110(2) . 2_755
Ce2 O8 C12 O7 -2.6(4) . .
Ce2 O8 C12 C9 -179.2(3) . .
Ce1 O7 C12 O8 150.8(4) . .
Ce2 O7 C12 O8 2.3(3) . .
Ce1 O7 C12 C9 -32.6(7) . .
Ce2 O7 C12 C9 178.8(3) . .
C10 C9 C12 O8 32.0(5) . .
C8 C9 C12 O8 -149.5(4) . .
C10 C9 C12 O7 -144.6(4) . .
C8 C9 C12 O7 33.8(6) . .
C16 S3 C13 C14 -1.5(4) . .
S3 C13 C14 C15 0.9(5) . .
S3 C13 C14 C17 -178.5(3) . .
C13 C14 C15 C16 0.4(5) . .
C17 C14 C15 C16 179.6(4) . .
C13 C14 C15 C18 -179.2(4) . .
C17 C14 C15 C18 0.1(7) . .
C14 C15 C16 S3 -1.5(5) . .
C18 C15 C16 S3 178.1(3) . .
C13 S3 C16 C15 1.7(4) . .
Ce2 O10 C17 O9 -87.3(4) . .
Ce2 O10 C17 C14 93.3(3) . .
Ce1 O9 C17 O10 72.5(4) . .
Ce1 O9 C17 C14 -108.2(3) . .
C13 C14 C17 O10 149.5(4) . .
C15 C14 C17 O10 -29.7(6) . .
C13 C14 C17 O9 -29.9(5) . .
C15 C14 C17 O9 150.9(4) . .
Ce2 O12 C18 O11 6.2(4) 2_665 .
Ce2 O12 C18 C15 -174.0(3) 2_665 .
Ce2 O11 C18 O12 173.3(3) . .
Ce2 O11 C18 O12 -5.7(3) 2_665 .
Ce2 O11 C18 C15 -6.4(7) . .
Ce2 O11 C18 C15 174.5(3) 2_665 .
Ce2 O11 C18 Ce2 179.0(5) . 2_665
C16 C15 C18 O12 -9.7(5) . .
C14 C15 C18 O12 169.8(4) . .
C16 C15 C18 O11 170.0(4) . .
C14 C15 C18 O11 -10.5(6) . .
C16 C15 C18 Ce2 -52(2) . 2_665
C14 C15 C18 Ce2 127.6(18) . 2_665
